data_4343956
loop_
_publ_author_name
'Barbosa, Ana Soraya Lima'
'Werl\'e, Christophe'
'Colunga, Claudia Olivia Oliva'
'Rodr\'iguez, Cecilia Franco'
'Toscano, Ruben Alfredo'
'Le Lagadec, Ronan'
'Pfeffer, Michel'

_publ_section_title
;
 Further Insight into the Lability of MeCN Ligands of Cytotoxic
 Cycloruthenated Compounds: Evidence for the Antisymbiotic Effect Trans to
 the Carbon Atom at the Ru Center.
;
_journal_issue 15
_journal_name_full 'Inorganic chemistry'
_journal_page_first 7617
_journal_page_last 7626
_journal_paper_doi 10.1021/acs.inorgchem.5b01236
_journal_volume 54
_journal_year 2015
_chemical_formula_moiety 'C35 H32 N4 P Ru, F6 P, C H2 Cl2'
_chemical_formula_sum 'C36 H34 Cl2 F6 N4 P2 Ru'
_chemical_formula_weight 870.58
_chemical_name_systematic
;
 ?
;
_space_group_crystal_system monoclinic
_space_group_IT_number 14
_space_group_name_Hall '-P 2ybc'
_space_group_name_H-M_alt 'P 1 21/c 1'
_symmetry_space_group_name_Hall '-P 2ybc'
_symmetry_space_group_name_H-M 'P 1 21/c 1'
_atom_sites_solution_hydrogens geom
_atom_sites_solution_primary direct
_atom_sites_solution_secondary difmap
_audit_creation_method SHELXL-2013
_cell_angle_alpha 90
_cell_angle_beta 97.5720(10)
_cell_angle_gamma 90
_cell_formula_units_Z 4
_cell_length_a 8.9301(3)
_cell_length_b 18.1083(6)
_cell_length_c 25.6637(8)
_cell_measurement_reflns_used 9983
_cell_measurement_temperature 173(2)
_cell_measurement_theta_max 31.04
_cell_measurement_theta_min 2.59
_cell_volume 4113.9(2)
_computing_cell_refinement 'Bruker SAINT'
_computing_data_collection 'Bruker APEX2'
_computing_data_reduction 'Bruker SAINT'
_computing_molecular_graphics 'Bruker SHELXTL'
_computing_publication_material 'Bruker SHELXTL'
_computing_structure_refinement 'SHELXL-2013 (Sheldrick, 2013)'
_computing_structure_solution 'SHELXS-2013 (Sheldrick, 2013)'
_diffrn_ambient_temperature 173(2)
_diffrn_measured_fraction_theta_full 1.000
_diffrn_measured_fraction_theta_max 0.999
_diffrn_measurement_device_type 'Bruker APEX-II CCD'
_diffrn_measurement_method '\f and \w scans'
_diffrn_radiation_type MoK\a
_diffrn_radiation_wavelength 0.71073
_diffrn_reflns_av_R_equivalents 0.0229
_diffrn_reflns_av_unetI/netI 0.0262
_diffrn_reflns_laue_measured_fraction_full 1.000
_diffrn_reflns_laue_measured_fraction_max 0.999
_diffrn_reflns_limit_h_max 10
_diffrn_reflns_limit_h_min -12
_diffrn_reflns_limit_k_max 26
_diffrn_reflns_limit_k_min -22
_diffrn_reflns_limit_l_max 33
_diffrn_reflns_limit_l_min -37
_diffrn_reflns_number 39712
_diffrn_reflns_point_group_measured_fraction_full 1.000
_diffrn_reflns_point_group_measured_fraction_max 0.999
_diffrn_reflns_theta_full 25.242
_diffrn_reflns_theta_max 31.046
_diffrn_reflns_theta_min 1.601
_diffrn_source 'fine-focus sealed tube'
_exptl_absorpt_coefficient_mu 0.645
_exptl_absorpt_correction_T_max 0.7462
_exptl_absorpt_correction_T_min 0.6897
_exptl_absorpt_correction_type multi-scan
_exptl_absorpt_process_details sadabs
_exptl_crystal_colour yellow
_exptl_crystal_density_diffrn 1.406
_exptl_crystal_description prism
_exptl_crystal_F_000 1760
_exptl_crystal_size_max 0.350
_exptl_crystal_size_mid 0.300
_exptl_crystal_size_min 0.250
_platon_squeeze_details
;
 The residual electron density was assigned to half a molecule of the
 dichloromethane solvent [87/4 = 22 e per asymmetric unit; half a molecule
 of CH2Cl2 would give 21e].
;
_refine_diff_density_max 0.860
_refine_diff_density_min -1.647
_refine_diff_density_rms 0.080
_refine_ls_extinction_method none
_refine_ls_goodness_of_fit_ref 1.082
_refine_ls_hydrogen_treatment constr
_refine_ls_matrix_type full
_refine_ls_number_parameters 463
_refine_ls_number_reflns 13142
_refine_ls_number_restraints 0
_refine_ls_restrained_S_all 1.082
_refine_ls_R_factor_all 0.0490
_refine_ls_R_factor_gt 0.0403
_refine_ls_shift/su_max 0.001
_refine_ls_shift/su_mean 0.000
_refine_ls_structure_factor_coef Fsqd
_refine_ls_weighting_details 'w=1/[\s^2^(Fo^2^)+(0.0335P)^2^+5.1474P] where P=(Fo^2^+2Fc^2^)/3'
_refine_ls_weighting_scheme calc
_refine_ls_wR_factor_gt 0.0912
_refine_ls_wR_factor_ref 0.0943
_reflns_Friedel_coverage 0.000
_reflns_number_gt 11335
_reflns_number_total 13142
_reflns_threshold_expression 'I > 2\s(I)'
_cod_data_source_file ic5b01236_si_001.cif
_cod_data_source_block Compound_11
_cod_depositor_comments 'Adding full bibliography for 4343953--4343957.cif.'
_cod_database_code 4343956
_shelx_space_group_comment
;
The symmetry employed for this shelxl refinement is uniquely defined
by the following loop, which should always be used as a source of
symmetry information in preference to the above space-group names.
They are only intended as comments.
;
_shelx_estimated_absorpt_t_min 0.806
_shelx_estimated_absorpt_t_max 0.855
_shelxl_version_number 2013-4

loop_
_space_group_symop_operation_xyz
'x, y, z'
'-x, y+1/2, -z+1/2'
'-x, -y, -z'
'x, -y-1/2, z-1/2'

loop_
_atom_site_label
_atom_site_type_symbol
_atom_site_fract_x
_atom_site_fract_y
_atom_site_fract_z
_atom_site_U_iso_or_equiv
_atom_site_adp_type
_atom_site_occupancy
_atom_site_site_symmetry_order
_atom_site_calc_flag
_atom_site_refinement_flags_posn
_atom_site_refinement_flags_adp
C1 C -0.1658(2) 0.50299(10) 0.29895(7) 0.0180(3) Uani 1 1 d . .
C2 C -0.2838(2) 0.47080(11) 0.26482(8) 0.0231(4) Uani 1 1 d . .
H2 H -0.2630 0.4278 0.2458 0.028 Uiso 1 1 calc R U
C3 C -0.4299(2) 0.49927(12) 0.25764(9) 0.0277(4) Uani 1 1 d . .
H3 H -0.5066 0.4753 0.2345 0.033 Uiso 1 1 calc R U
C4 C -0.4637(2) 0.56279(13) 0.28434(9) 0.0294(4) Uani 1 1 d . .
H4 H -0.5642 0.5810 0.2808 0.035 Uiso 1 1 calc R U
C5 C -0.3495(2) 0.59912(12) 0.31602(9) 0.0255(4) Uani 1 1 d . .
H5 H -0.3709 0.6434 0.3334 0.031 Uiso 1 1 calc R U
C6 C -0.2021(2) 0.57063(10) 0.32245(7) 0.0194(3) Uani 1 1 d . .
C7 C -0.0766(2) 0.61069(10) 0.35259(7) 0.0188(3) Uani 1 1 d . .
C8 C -0.0876(3) 0.68037(11) 0.37533(8) 0.0258(4) Uani 1 1 d . .
H8 H -0.1825 0.7046 0.3729 0.031 Uiso 1 1 calc R U
C9 C 0.0398(3) 0.71369(12) 0.40126(9) 0.0296(4) Uani 1 1 d . .
H9 H 0.0329 0.7609 0.4170 0.036 Uiso 1 1 calc R U
C10 C 0.1774(3) 0.67800(12) 0.40420(9) 0.0285(4) Uani 1 1 d . .
H10 H 0.2665 0.7002 0.4217 0.034 Uiso 1 1 calc R U
C11 C 0.1824(2) 0.60923(11) 0.38117(8) 0.0252(4) Uani 1 1 d . .
H11 H 0.2767 0.5844 0.3834 0.030 Uiso 1 1 calc R U
C12 C 0.0975(2) 0.36041(11) 0.21621(8) 0.0226(4) Uani 1 1 d . .
C13 C 0.2456(3) 0.34438(14) 0.20951(10) 0.0336(5) Uani 1 1 d . .
H13 H 0.3119 0.3238 0.2378 0.040 Uiso 1 1 calc R U
C14 C 0.2979(4) 0.35820(18) 0.16171(12) 0.0491(7) Uani 1 1 d . .
H14 H 0.3995 0.3471 0.1575 0.059 Uiso 1 1 calc R U
C15 C 0.2022(4) 0.38804(19) 0.12046(11) 0.0526(8) Uani 1 1 d . .
H15 H 0.2377 0.3968 0.0877 0.063 Uiso 1 1 calc R U
C16 C 0.0555(4) 0.40517(16) 0.12670(10) 0.0429(6) Uani 1 1 d . .
H16 H -0.0099 0.4259 0.0983 0.052 Uiso 1 1 calc R U
C17 C 0.0027(3) 0.39216(13) 0.17449(9) 0.0310(5) Uani 1 1 d . .
H17 H -0.0981 0.4049 0.1788 0.037 Uiso 1 1 calc R U
C18 C 0.1479(2) 0.27665(10) 0.31221(7) 0.0191(3) Uani 1 1 d . .
C19 C 0.2190(2) 0.28097(11) 0.36383(8) 0.0248(4) Uani 1 1 d . .
H19 H 0.2158 0.3257 0.3830 0.030 Uiso 1 1 calc R U
C20 C 0.2947(3) 0.21982(13) 0.38751(9) 0.0337(5) Uani 1 1 d . .
H20 H 0.3440 0.2233 0.4226 0.040 Uiso 1 1 calc R U
C21 C 0.2985(3) 0.15416(13) 0.36012(10) 0.0344(5) Uani 1 1 d . .
H21 H 0.3500 0.1126 0.3765 0.041 Uiso 1 1 calc R U
C22 C 0.2271(3) 0.14887(12) 0.30878(9) 0.0314(5) Uani 1 1 d . .
H22 H 0.2295 0.1038 0.2900 0.038 Uiso 1 1 calc R U
C23 C 0.1525(2) 0.20979(12) 0.28509(8) 0.0260(4) Uani 1 1 d . .
H23 H 0.1039 0.2061 0.2500 0.031 Uiso 1 1 calc R U
C24 C -0.1457(2) 0.30665(10) 0.27134(8) 0.0207(3) Uani 1 1 d . .
C25 C -0.2289(2) 0.30501(11) 0.31376(9) 0.0264(4) Uani 1 1 d . .
H25 H -0.1900 0.3283 0.3459 0.032 Uiso 1 1 calc R U
C26 C -0.3678(3) 0.26970(13) 0.30933(11) 0.0347(5) Uani 1 1 d . .
H26 H -0.4231 0.2685 0.3385 0.042 Uiso 1 1 calc R U
C27 C -0.4260(3) 0.23630(13) 0.26278(12) 0.0373(6) Uani 1 1 d . .
H27 H -0.5222 0.2131 0.2596 0.045 Uiso 1 1 calc R U
C28 C -0.3440(3) 0.23665(14) 0.22070(11) 0.0356(5) Uani 1 1 d . .
H28 H -0.3834 0.2130 0.1888 0.043 Uiso 1 1 calc R U
C29 C -0.2039(2) 0.27143(12) 0.22488(9) 0.0282(4) Uani 1 1 d . .
H29 H -0.1478 0.2711 0.1959 0.034 Uiso 1 1 calc R U
C30 C 0.1415(3) 0.54959(13) 0.22118(9) 0.0305(5) Uani 1 1 d . .
C31 C 0.1779(4) 0.58983(18) 0.17513(11) 0.0546(8) Uani 1 1 d . .
H31A H 0.1086 0.5747 0.1441 0.082 Uiso 1 1 calc R U
H31B H 0.2820 0.5788 0.1695 0.082 Uiso 1 1 calc R U
H31C H 0.1675 0.6430 0.1808 0.082 Uiso 1 1 calc R U
C32 C 0.4081(2) 0.44619(11) 0.36855(8) 0.0229(4) Uani 1 1 d . .
C33 C 0.5626(2) 0.43828(14) 0.39340(10) 0.0322(5) Uani 1 1 d . .
H33A H 0.5846 0.4763 0.4205 0.048 Uiso 1 1 calc R U
H33B H 0.6315 0.4439 0.3669 0.048 Uiso 1 1 calc R U
H33C H 0.5761 0.3893 0.4096 0.048 Uiso 1 1 calc R U
C34 C -0.0414(2) 0.42343(12) 0.43086(8) 0.0256(4) Uani 1 1 d . .
C35 C -0.0870(3) 0.41072(18) 0.48277(10) 0.0451(7) Uani 1 1 d . .
H35A H -0.1472 0.4527 0.4923 0.068 Uiso 1 1 calc R U
H35B H 0.0032 0.4055 0.5088 0.068 Uiso 1 1 calc R U
H35C H -0.1474 0.3655 0.4820 0.068 Uiso 1 1 calc R U
C36 C 0.0158(8) 0.8137(4) 0.5450(3) 0.151(3) Uani 1 1 d . .
H36A H -0.0189 0.8035 0.5793 0.181 Uiso 1 1 calc R U
H36B H -0.0468 0.7838 0.5181 0.181 Uiso 1 1 calc R U
N1 N 0.05934(18) 0.57611(9) 0.35578(6) 0.0183(3) Uani 1 1 d . .
N2 N 0.11160(19) 0.51791(9) 0.25662(7) 0.0215(3) Uani 1 1 d . .
N3 N 0.28562(19) 0.45187(9) 0.34990(7) 0.0215(3) Uani 1 1 d . .
N4 N -0.00746(18) 0.43370(9) 0.39030(6) 0.0192(3) Uani 1 1 d . .
F1 F 0.7253(2) 0.59529(10) 0.44857(7) 0.0495(4) Uani 1 1 d . .
F2 F 0.7473(3) 0.70651(14) 0.48805(10) 0.0850(8) Uani 1 1 d . .
F3 F 0.4844(2) 0.58771(12) 0.46675(8) 0.0616(5) Uani 1 1 d . .
F4 F 0.5062(2) 0.69729(15) 0.50654(9) 0.0786(7) Uani 1 1 d . .
F5 F 0.5565(2) 0.68603(13) 0.42309(8) 0.0672(6) Uani 1 1 d . .
F6 F 0.6750(2) 0.60791(18) 0.53158(7) 0.0877(8) Uani 1 1 d . .
P1 P 0.03680(5) 0.35465(3) 0.28153(2) 0.01663(9) Uani 1 1 d . .
P2 P 0.61624(8) 0.64638(5) 0.47760(3) 0.04241(17) Uani 1 1 d . .
Ru1 Ru 0.05305(2) 0.46939(2) 0.32123(2) 0.01572(4) Uani 1 1 d . .
Cl1 Cl 0.1970(2) 0.78664(11) 0.54764(8) 0.1344(6) Uani 1 1 d . .
Cl2 Cl -0.0140(3) 0.90842(14) 0.52978(7) 0.1586(8) Uani 1 1 d . .

loop_
_atom_site_aniso_label
_atom_site_aniso_U_11
_atom_site_aniso_U_22
_atom_site_aniso_U_33
_atom_site_aniso_U_23
_atom_site_aniso_U_13
_atom_site_aniso_U_12
C1 0.0163(8) 0.0173(8) 0.0201(8) 0.0045(6) 0.0016(6) 0.0003(6)
C2 0.0202(8) 0.0186(8) 0.0285(9) 0.0030(7) -0.0034(7) -0.0013(7)
C3 0.0195(9) 0.0237(9) 0.0372(11) 0.0064(8) -0.0061(8) -0.0031(7)
C4 0.0174(9) 0.0288(10) 0.0408(12) 0.0082(9) -0.0010(8) 0.0036(8)
C5 0.0222(9) 0.0223(9) 0.0315(10) 0.0034(8) 0.0013(8) 0.0050(7)
C6 0.0182(8) 0.0182(8) 0.0214(8) 0.0036(6) 0.0013(6) 0.0016(6)
C7 0.0209(8) 0.0169(8) 0.0186(8) 0.0031(6) 0.0030(6) 0.0010(6)
C8 0.0302(10) 0.0199(9) 0.0273(10) -0.0009(7) 0.0031(8) 0.0042(8)
C9 0.0402(12) 0.0203(9) 0.0276(10) -0.0027(8) 0.0020(9) -0.0011(8)
C10 0.0311(11) 0.0238(9) 0.0288(10) -0.0050(8) -0.0025(8) -0.0070(8)
C11 0.0221(9) 0.0223(9) 0.0300(10) -0.0026(8) -0.0004(8) -0.0024(7)
C12 0.0275(10) 0.0207(8) 0.0204(8) -0.0028(7) 0.0060(7) -0.0067(7)
C13 0.0313(11) 0.0394(12) 0.0323(11) -0.0023(9) 0.0123(9) -0.0053(10)
C14 0.0470(16) 0.0600(18) 0.0463(16) -0.0025(13) 0.0284(13) -0.0100(14)
C15 0.072(2) 0.0609(19) 0.0293(13) 0.0003(12) 0.0245(13) -0.0190(16)
C16 0.0613(18) 0.0430(14) 0.0235(11) 0.0037(10) 0.0021(11) -0.0160(13)
C17 0.0366(12) 0.0311(11) 0.0244(10) -0.0003(8) 0.0004(8) -0.0066(9)
C18 0.0176(8) 0.0177(8) 0.0227(8) -0.0006(6) 0.0054(6) -0.0008(6)
C19 0.0302(10) 0.0207(9) 0.0233(9) -0.0007(7) 0.0030(8) 0.0017(8)
C20 0.0429(13) 0.0299(11) 0.0264(10) 0.0015(8) -0.0022(9) 0.0061(10)
C21 0.0418(13) 0.0249(10) 0.0365(12) 0.0046(9) 0.0054(10) 0.0111(9)
C22 0.0386(12) 0.0208(9) 0.0354(12) -0.0045(8) 0.0074(9) 0.0057(9)
C23 0.0280(10) 0.0235(9) 0.0265(10) -0.0047(7) 0.0032(8) 0.0031(8)
C24 0.0177(8) 0.0153(8) 0.0291(9) -0.0016(7) 0.0029(7) -0.0025(6)
C25 0.0241(10) 0.0218(9) 0.0350(11) -0.0038(8) 0.0097(8) -0.0043(7)
C26 0.0267(11) 0.0254(10) 0.0557(15) -0.0074(10) 0.0190(10) -0.0053(8)
C27 0.0192(10) 0.0267(11) 0.0668(17) -0.0064(11) 0.0084(10) -0.0061(8)
C28 0.0267(11) 0.0330(12) 0.0454(14) -0.0099(10) -0.0011(9) -0.0104(9)
C29 0.0253(10) 0.0270(10) 0.0321(11) -0.0049(8) 0.0027(8) -0.0070(8)
C30 0.0356(12) 0.0265(10) 0.0291(10) 0.0016(8) 0.0028(9) -0.0102(9)
C31 0.083(2) 0.0481(16) 0.0350(14) 0.0115(12) 0.0151(14) -0.0229(16)
C32 0.0189(9) 0.0232(9) 0.0262(9) 0.0005(7) 0.0020(7) -0.0010(7)
C33 0.0177(9) 0.0392(12) 0.0382(12) -0.0002(10) -0.0020(8) 0.0026(8)
C34 0.0239(10) 0.0270(10) 0.0253(10) 0.0010(8) 0.0015(7) -0.0009(8)
C35 0.0468(15) 0.0649(18) 0.0247(11) 0.0073(11) 0.0093(10) -0.0079(14)
C36 0.156(6) 0.155(6) 0.165(6) -0.100(5) 0.100(5) -0.107(5)
N1 0.0165(7) 0.0163(7) 0.0217(7) 0.0014(6) 0.0010(6) -0.0007(5)
N2 0.0206(8) 0.0188(7) 0.0246(8) 0.0000(6) 0.0012(6) -0.0047(6)
N3 0.0189(7) 0.0212(7) 0.0243(8) 0.0002(6) 0.0026(6) -0.0004(6)
N4 0.0169(7) 0.0183(7) 0.0217(7) 0.0010(6) 0.0007(6) 0.0003(6)
F1 0.0452(9) 0.0629(11) 0.0412(9) -0.0068(8) 0.0078(7) 0.0028(8)
F2 0.0609(13) 0.0944(17) 0.1037(18) -0.0523(15) 0.0260(12) -0.0356(12)
F3 0.0401(10) 0.0764(13) 0.0665(12) -0.0093(10) -0.0001(8) -0.0178(9)
F4 0.0593(12) 0.1122(19) 0.0691(14) -0.0447(13) 0.0259(10) -0.0024(12)
F5 0.0707(14) 0.0799(14) 0.0530(11) 0.0113(10) 0.0159(10) 0.0196(11)
F6 0.0576(13) 0.174(3) 0.0295(9) 0.0147(13) -0.0016(8) -0.0017(15)
P1 0.0150(2) 0.0168(2) 0.0183(2) -0.00115(16) 0.00287(16) -0.00168(16)
P2 0.0348(3) 0.0647(5) 0.0277(3) -0.0136(3) 0.0043(2) -0.0102(3)
Ru1 0.01365(6) 0.01518(6) 0.01786(7) 0.00049(5) 0.00039(4) -0.00121(5)
Cl1 0.1358(15) 0.1412(15) 0.1272(13) -0.0049(11) 0.0217(11) -0.0422(12)
Cl2 0.212(2) 0.1676(19) 0.0855(11) -0.0117(11) -0.0190(12) 0.0137(17)

loop_
_atom_type_symbol
_atom_type_description
_atom_type_scat_dispersion_real
_atom_type_scat_dispersion_imag
_atom_type_scat_source
C C 0.0033 0.0016 'International Tables Vol C Tables 4.2.6.8 and 6.1.1.4'
H H 0.0000 0.0000 'International Tables Vol C Tables 4.2.6.8 and 6.1.1.4'
N N 0.0061 0.0033 'International Tables Vol C Tables 4.2.6.8 and 6.1.1.4'
F F 0.0171 0.0103 'International Tables Vol C Tables 4.2.6.8 and 6.1.1.4'
P P 0.1023 0.0942 'International Tables Vol C Tables 4.2.6.8 and 6.1.1.4'
Ru Ru -1.2594 0.8363 'International Tables Vol C Tables 4.2.6.8 and 6.1.1.4'
Cl Cl 0.1484 0.1585 'International Tables Vol C Tables 4.2.6.8 and 6.1.1.4'

loop_
_geom_angle_atom_site_label_1
_geom_angle_atom_site_label_2
_geom_angle_atom_site_label_3
_geom_angle
C2 C1 C6 115.36(17)
C2 C1 Ru1 131.16(15)
C6 C1 Ru1 113.49(13)
C3 C2 C1 122.8(2)
C3 C2 H2 118.6
C1 C2 H2 118.6
C4 C3 C2 120.0(2)
C4 C3 H3 120.0
C2 C3 H3 120.0
C5 C4 C3 119.43(19)
C5 C4 H4 120.3
C3 C4 H4 120.3
C4 C5 C6 120.1(2)
C4 C5 H5 119.9
C6 C5 H5 119.9
C5 C6 C1 121.97(18)
C5 C6 C7 121.33(18)
C1 C6 C7 116.67(16)
N1 C7 C8 120.12(18)
N1 C7 C6 114.73(16)
C8 C7 C6 125.10(18)
C9 C8 C7 119.8(2)
C9 C8 H8 120.1
C7 C8 H8 120.1
C8 C9 C10 119.5(2)
C8 C9 H9 120.2
C10 C9 H9 120.2
C11 C10 C9 118.5(2)
C11 C10 H10 120.8
C9 C10 H10 120.8
N1 C11 C10 122.7(2)
N1 C11 H11 118.7
C10 C11 H11 118.7
C13 C12 C17 118.8(2)
C13 C12 P1 120.25(17)
C17 C12 P1 120.14(17)
C12 C13 C14 120.5(3)
C12 C13 H13 119.7
C14 C13 H13 119.7
C15 C14 C13 120.1(3)
C15 C14 H14 120.0
C13 C14 H14 120.0
C16 C15 C14 120.1(2)
C16 C15 H15 119.9
C14 C15 H15 119.9
C15 C16 C17 120.2(3)
C15 C16 H16 119.9
C17 C16 H16 119.9
C16 C17 C12 120.3(2)
C16 C17 H17 119.9
C12 C17 H17 119.9
C19 C18 C23 118.79(18)
C19 C18 P1 121.03(14)
C23 C18 P1 120.01(15)
C18 C19 C20 120.23(19)
C18 C19 H19 119.9
C20 C19 H19 119.9
C21 C20 C19 120.3(2)
C21 C20 H20 119.9
C19 C20 H20 119.9
C20 C21 C22 120.2(2)
C20 C21 H21 119.9
C22 C21 H21 119.9
C23 C22 C21 119.6(2)
C23 C22 H22 120.2
C21 C22 H22 120.2
C22 C23 C18 120.9(2)
C22 C23 H23 119.5
C18 C23 H23 119.5
C29 C24 C25 118.77(18)
C29 C24 P1 124.31(16)
C25 C24 P1 116.92(15)
C26 C25 C24 120.5(2)
C26 C25 H25 119.7
C24 C25 H25 119.7
C27 C26 C25 120.3(2)
C27 C26 H26 119.9
C25 C26 H26 119.9
C26 C27 C28 119.8(2)
C26 C27 H27 120.1
C28 C27 H27 120.1
C27 C28 C29 120.3(2)
C27 C28 H28 119.8
C29 C28 H28 119.8
C24 C29 C28 120.3(2)
C24 C29 H29 119.9
C28 C29 H29 119.9
N2 C30 C31 179.1(3)
C30 C31 H31A 109.5
C30 C31 H31B 109.5
H31A C31 H31B 109.5
C30 C31 H31C 109.5
H31A C31 H31C 109.5
H31B C31 H31C 109.5
N3 C32 C33 178.6(2)
C32 C33 H33A 109.5
C32 C33 H33B 109.5
H33A C33 H33B 109.5
C32 C33 H33C 109.5
H33A C33 H33C 109.5
H33B C33 H33C 109.5
N4 C34 C35 179.2(3)
C34 C35 H35A 109.5
C34 C35 H35B 109.5
H35A C35 H35B 109.5
C34 C35 H35C 109.5
H35A C35 H35C 109.5
H35B C35 H35C 109.5
Cl1 C36 Cl2 114.0(3)
Cl1 C36 H36A 108.7
Cl2 C36 H36A 108.7
Cl1 C36 H36B 108.7
Cl2 C36 H36B 108.7
H36A C36 H36B 107.6
C11 N1 C7 119.39(17)
C11 N1 Ru1 125.73(14)
C7 N1 Ru1 114.83(12)
C30 N2 Ru1 175.56(18)
C32 N3 Ru1 174.40(17)
C34 N4 Ru1 170.78(17)
C12 P1 C24 105.13(9)
C12 P1 C18 103.14(9)
C24 P1 C18 96.65(9)
C12 P1 Ru1 110.09(6)
C24 P1 Ru1 119.46(6)
C18 P1 Ru1 120.14(6)
F6 P2 F3 90.66(13)
F6 P2 F2 90.13(15)
F3 P2 F2 179.06(16)
F6 P2 F1 90.07(12)
F3 P2 F1 90.83(11)
F2 P2 F1 89.70(11)
F6 P2 F4 90.02(14)
F3 P2 F4 88.86(12)
F2 P2 F4 90.61(13)
F1 P2 F4 179.68(13)
F6 P2 F5 179.54(15)
F3 P2 F5 89.60(12)
F2 P2 F5 89.61(15)
F1 P2 F5 90.31(10)
F4 P2 F5 89.60(13)
N2 Ru1 N4 172.61(7)
N2 Ru1 C1 88.99(7)
N4 Ru1 C1 89.10(7)
N2 Ru1 N1 87.20(6)
N4 Ru1 N1 85.44(6)
C1 Ru1 N1 79.55(7)
N2 Ru1 N3 90.13(7)
N4 Ru1 N3 90.61(6)
C1 Ru1 N3 170.71(7)
N1 Ru1 N3 91.17(6)
N2 Ru1 P1 92.15(5)
N4 Ru1 P1 95.19(5)
C1 Ru1 P1 98.13(5)
N1 Ru1 P1 177.60(4)
N3 Ru1 P1 91.15(5)

loop_
_geom_bond_atom_site_label_1
_geom_bond_atom_site_label_2
_geom_bond_distance
C1 C2 1.405(3)
C1 C6 1.421(3)
C1 Ru1 2.0552(18)
C2 C3 1.393(3)
C2 H2 0.9500
C3 C4 1.392(3)
C3 H3 0.9500
C4 C5 1.384(3)
C4 H4 0.9500
C5 C6 1.403(3)
C5 H5 0.9500
C6 C7 1.467(3)
C7 N1 1.358(2)
C7 C8 1.399(3)
C8 C9 1.378(3)
C8 H8 0.9500
C9 C10 1.382(3)
C9 H9 0.9500
C10 C11 1.382(3)
C10 H10 0.9500
C11 N1 1.343(2)
C11 H11 0.9500
C12 C13 1.387(3)
C12 C17 1.398(3)
C12 P1 1.831(2)
C13 C14 1.392(3)
C13 H13 0.9500
C14 C15 1.380(5)
C14 H14 0.9500
C15 C16 1.376(5)
C15 H15 0.9500
C16 C17 1.391(3)
C16 H16 0.9500
C17 H17 0.9500
C18 C19 1.394(3)
C18 C23 1.400(3)
C18 P1 1.842(2)
C19 C20 1.395(3)
C19 H19 0.9500
C20 C21 1.384(3)
C20 H20 0.9500
C21 C22 1.389(3)
C21 H21 0.9500
C22 C23 1.387(3)
C22 H22 0.9500
C23 H23 0.9500
C24 C29 1.391(3)
C24 C25 1.397(3)
C24 P1 1.8349(19)
C25 C26 1.387(3)
C25 H25 0.9500
C26 C27 1.378(4)
C26 H26 0.9500
C27 C28 1.383(4)
C27 H27 0.9500
C28 C29 1.392(3)
C28 H28 0.9500
C29 H29 0.9500
C30 N2 1.136(3)
C30 C31 1.461(3)
C31 H31A 0.9800
C31 H31B 0.9800
C31 H31C 0.9800
C32 N3 1.139(3)
C32 C33 1.448(3)
C33 H33A 0.9800
C33 H33B 0.9800
C33 H33C 0.9800
C34 N4 1.137(3)
C34 C35 1.461(3)
C35 H35A 0.9800
C35 H35B 0.9800
C35 H35C 0.9800
C36 Cl1 1.683(8)
C36 Cl2 1.771(8)
C36 H36A 0.9900
C36 H36B 0.9900
N1 Ru1 2.1239(16)
N2 Ru1 2.0059(17)
N3 Ru1 2.1337(17)
N4 Ru1 2.0259(16)
F1 P2 1.5974(18)
F2 P2 1.595(2)
F3 P2 1.583(2)
F4 P2 1.600(2)
F5 P2 1.600(2)
F6 P2 1.577(2)
P1 Ru1 2.3104(5)

loop_
_geom_torsion_atom_site_label_1
_geom_torsion_atom_site_label_2
_geom_torsion_atom_site_label_3
_geom_torsion_atom_site_label_4
_geom_torsion
C6 C1 C2 C3 -5.3(3)
Ru1 C1 C2 C3 174.85(16)
C1 C2 C3 C4 0.9(3)
C2 C3 C4 C5 3.0(3)
C3 C4 C5 C6 -2.1(3)
C4 C5 C6 C1 -2.6(3)
C4 C5 C6 C7 175.42(19)
C2 C1 C6 C5 6.1(3)
Ru1 C1 C6 C5 -173.96(15)
C2 C1 C6 C7 -172.02(17)
Ru1 C1 C6 C7 7.9(2)
C5 C6 C7 N1 179.53(18)
C1 C6 C7 N1 -2.3(2)
C5 C6 C7 C8 -3.0(3)
C1 C6 C7 C8 175.20(18)
N1 C7 C8 C9 -0.4(3)
C6 C7 C8 C9 -177.73(19)
C7 C8 C9 C10 0.4(3)
C8 C9 C10 C11 -0.5(3)
C9 C10 C11 N1 0.5(3)
C17 C12 C13 C14 -1.4(4)
P1 C12 C13 C14 -171.2(2)
C12 C13 C14 C15 0.0(4)
C13 C14 C15 C16 0.9(5)
C14 C15 C16 C17 -0.3(5)
C15 C16 C17 C12 -1.1(4)
C13 C12 C17 C16 2.0(3)
P1 C12 C17 C16 171.82(18)
C23 C18 C19 C20 0.8(3)
P1 C18 C19 C20 176.02(18)
C18 C19 C20 C21 -0.7(4)
C19 C20 C21 C22 0.2(4)
C20 C21 C22 C23 0.2(4)
C21 C22 C23 C18 -0.1(4)
C19 C18 C23 C22 -0.4(3)
P1 C18 C23 C22 -175.69(17)
C29 C24 C25 C26 -0.8(3)
P1 C24 C25 C26 -179.85(18)
C24 C25 C26 C27 -0.5(4)
C25 C26 C27 C28 1.4(4)
C26 C27 C28 C29 -0.9(4)
C25 C24 C29 C28 1.3(3)
P1 C24 C29 C28 -179.72(18)
C27 C28 C29 C24 -0.5(4)
C10 C11 N1 C7 -0.5(3)
C10 C11 N1 Ru1 -177.89(16)
C8 C7 N1 C11 0.4(3)
C6 C7 N1 C11 178.00(17)
C8 C7 N1 Ru1 178.07(14)
C6 C7 N1 Ru1 -4.3(2)
C13 C12 P1 C24 -135.56(18)
C17 C12 P1 C24 54.73(19)
C13 C12 P1 C18 -34.82(19)
C17 C12 P1 C18 155.47(17)
C13 C12 P1 Ru1 94.55(18)
C17 C12 P1 Ru1 -75.16(17)
C29 C24 P1 C12 10.8(2)
C25 C24 P1 C12 -170.26(16)
C29 C24 P1 C18 -94.81(19)
C25 C24 P1 C18 84.16(17)
C29 C24 P1 Ru1 134.92(16)
C25 C24 P1 Ru1 -46.11(18)
C19 C18 P1 C12 135.66(17)
C23 C18 P1 C12 -49.18(18)
C19 C18 P1 C24 -117.06(17)
C23 C18 P1 C24 58.10(18)
C19 C18 P1 Ru1 12.75(19)
C23 C18 P1 Ru1 -172.09(14)

loop_
_platon_squeeze_void_nr
_platon_squeeze_void_average_x
_platon_squeeze_void_average_y
_platon_squeeze_void_average_z
_platon_squeeze_void_volume
_platon_squeeze_void_count_electrons
1 0.500 0.500 1.000 268.8 43.3
2 0.500 1.000 0.500 268.9 44.0
